data_7700901
loop_
_publ_author_name
'Gupta, Sandeep K.'
'Shanmugan, Swaminathan'
'Rajeshkumar, Thayalan'
'Borah, Aditya'
'Damjanovi\'c, Marko'
'Schulze, Michael'
'Wernsdorfer, Wolfgang'
'Rajaraman, Gopalan'
'Murugavel, Ramaswamy'

_publ_section_title
;
 A single-ion single-electron cerrous magnet.
;
_journal_issue 42
_journal_name_full 'Dalton transactions (Cambridge, England : 2003)'
_journal_page_first 15928
_journal_page_last 15935
_journal_paper_doi 10.1039/c9dt03052b
_journal_volume 48
_journal_year 2019
_chemical_formula_moiety 'C30 H75 Ce N9 O12 P3'
_chemical_formula_sum 'C30 H75 Ce N9 O12 P3'
_chemical_formula_weight 987.02
_space_group_crystal_system orthorhombic
_space_group_IT_number 61
_space_group_name_Hall '-P 2ac 2ab'
_space_group_name_H-M_alt 'P b c a'
_symmetry_space_group_name_Hall '-P 2ac 2ab'
_symmetry_space_group_name_H-M 'P b c a'
_atom_sites_solution_hydrogens mixed
_audit_creation_method SHELXL-2014/7
_audit_update_record
;
2017-12-10 deposited with the CCDC.    2019-08-21 downloaded from the CCDC.
;
_cell_angle_alpha 90
_cell_angle_beta 90
_cell_angle_gamma 90
_cell_formula_units_Z 16
_cell_length_a 26.230(4)
_cell_length_b 17.688(2)
_cell_length_c 43.297(6)
_cell_measurement_reflns_used 29659
_cell_measurement_temperature 150(2)
_cell_measurement_theta_max 31.6
_cell_measurement_theta_min 2.8
_cell_volume 20088(5)
_computing_cell_refinement
;
CrystalClear-SM Expert 2.0 r3 (Rigaku, 2009)
;
_computing_data_collection
;
CrystalClear-SM Expert 2.0 r3 (Rigaku, 2009)
;
_computing_data_reduction
;
CrystalClear-SM Expert 2.0 r3 (Rigaku, 2009)
;
_computing_structure_refinement 'SHELXL-2014/7 (Sheldrick, 2014)'
_computing_structure_solution 'SHELXS-97 (Sheldrick, 1990)'
_diffrn_ambient_temperature 150(2)
_diffrn_detector_area_resol_mean 28.5714
_diffrn_measured_fraction_theta_full 0.979
_diffrn_measured_fraction_theta_max 0.979
_diffrn_measurement_device_type
;
Rigaku Saturn724+ (2x2 bin mode)
;
_diffrn_measurement_method 'profile data from \w-scans'
_diffrn_radiation_type MoK\a
_diffrn_radiation_wavelength 0.71075
_diffrn_reflns_av_R_equivalents 0.0351
_diffrn_reflns_av_unetI/netI 0.0304
_diffrn_reflns_Laue_measured_fraction_full 0.979
_diffrn_reflns_Laue_measured_fraction_max 0.979
_diffrn_reflns_limit_h_max 31
_diffrn_reflns_limit_h_min -30
_diffrn_reflns_limit_k_max 17
_diffrn_reflns_limit_k_min -21
_diffrn_reflns_limit_l_max 51
_diffrn_reflns_limit_l_min -42
_diffrn_reflns_number 86784
_diffrn_reflns_point_group_measured_fraction_full 0.979
_diffrn_reflns_point_group_measured_fraction_max 0.979
_diffrn_reflns_theta_full 24.998
_diffrn_reflns_theta_max 24.998
_diffrn_reflns_theta_min 2.818
_diffrn_source 'Sealed Tube'
_exptl_absorpt_coefficient_mu 1.058
_exptl_absorpt_correction_T_max 1.000
_exptl_absorpt_correction_T_min 0.775
_exptl_absorpt_correction_type multi-scan
_exptl_absorpt_process_details 'REQAB (Rigaku, 1998)'
_exptl_crystal_colour colourless
_exptl_crystal_density_diffrn 1.305
_exptl_crystal_description Needle
_exptl_crystal_F_000 8272
_exptl_crystal_size_max 0.370
_exptl_crystal_size_mid 0.060
_exptl_crystal_size_min 0.020
_refine_diff_density_max 0.808
_refine_diff_density_min -0.586
_refine_diff_density_rms 0.067
_refine_ls_extinction_method none
_refine_ls_goodness_of_fit_ref 1.185
_refine_ls_hydrogen_treatment mixed
_refine_ls_matrix_type full
_refine_ls_number_parameters 1081
_refine_ls_number_reflns 17326
_refine_ls_number_restraints 5
_refine_ls_restrained_S_all 1.185
_refine_ls_R_factor_all 0.0446
_refine_ls_R_factor_gt 0.0409
_refine_ls_shift/su_max 0.002
_refine_ls_shift/su_mean 0.000
_refine_ls_structure_factor_coef Fsqd
_refine_ls_weighting_details 'w=1/[\s^2^(Fo^2^)+(0.0145P)^2^+35.0230P] where P=(Fo^2^+2Fc^2^)/3'
_refine_ls_weighting_scheme calc
_refine_ls_wR_factor_gt 0.0750
_refine_ls_wR_factor_ref 0.0766
_reflns_Friedel_coverage 0.000
_reflns_number_gt 16319
_reflns_number_total 17326
_reflns_threshold_expression 'I > 2\s(I)'
_cod_data_source_file c9dt03052b2.cif
_cod_data_source_block SKG889-Cerium
_cod_depositor_comments
;
The following automatic conversions were performed:

'_exptl_absorpt_correction_type' value 'Multi-scan' changed to
'multi-scan' according to
/home/data/users/saulius/crontab/automatic-downloads/rss-feeds/RSC/lib/dictionaries/cif_core.dic
dictionary named 'cif_core.dic' version 2.4.2 from 2011-04-26.

Automatic conversion script
Id: cif_fix_values 4973 2017-02-22 13:04:09Z antanas 

 Adding full bibliography for 7700901--7700902.cif.
;
_cod_database_code 7700901
_shelx_shelxl_version_number 2014/7
_shelx_space_group_comment
;
The symmetry employed for this shelxl refinement is uniquely defined
by the following loop, which should always be used as a source of
symmetry information in preference to the above space-group names.
They are only intended as comments.
;
_shelx_estimated_absorpt_t_min 0.695
_shelx_estimated_absorpt_t_max 0.979

loop_
_space_group_symop_operation_xyz
'x, y, z'
'-x+1/2, y+1/2, z'
'x, -y+1/2, z+1/2'
'-x+1/2, -y, z+1/2'
'-x, -y, -z'
'x-1/2, -y-1/2, -z'
'-x, y-1/2, -z-1/2'
'x-1/2, y, -z-1/2'

loop_
_atom_site_label
_atom_site_type_symbol
_atom_site_fract_x
_atom_site_fract_y
_atom_site_fract_z
_atom_site_U_iso_or_equiv
_atom_site_adp_type
_atom_site_occupancy
_atom_site_site_symmetry_order
_atom_site_calc_flag
_atom_site_refinement_flags_posn
_atom_site_refinement_flags_adp
C1 C 0.19693(13) 0.4850(2) 0.19101(9) 0.0354(9) Uani 1 1 d . .
C2 C 0.15251(15) 0.5031(3) 0.16925(11) 0.0563(12) Uani 1 1 d . .
H2A H 0.1206 0.4848 0.1783 0.084 Uiso 1 1 calc R U
H2B H 0.1581 0.4782 0.1493 0.084 Uiso 1 1 calc R U
H2C H 0.1504 0.5579 0.1662 0.084 Uiso 1 1 calc R U
C3 C 0.19066(16) 0.5256(3) 0.22168(10) 0.0552(12) Uani 1 1 d . .
H3A H 0.1603 0.5064 0.2323 0.083 Uiso 1 1 calc R U
H3B H 0.1869 0.5799 0.2180 0.083 Uiso 1 1 calc R U
H3C H 0.2208 0.5165 0.2346 0.083 Uiso 1 1 calc R U
C4 C 0.19978(16) 0.3994(2) 0.19635(12) 0.0546(12) Uani 1 1 d . .
H4A H 0.2299 0.3876 0.2089 0.082 Uiso 1 1 calc R U
H4B H 0.2023 0.3735 0.1764 0.082 Uiso 1 1 calc R U
H4C H 0.1690 0.3825 0.2072 0.082 Uiso 1 1 calc R U
C5 C 0.29433(15) 0.6505(2) 0.15611(11) 0.0471(11) Uani 1 1 d . .
H5 H 0.3245 0.6184 0.1509 0.057 Uiso 1 1 calc R U
C6 C 0.28044(18) 0.6973(3) 0.12803(12) 0.0723(16) Uani 1 1 d . .
H6A H 0.2723 0.6637 0.1107 0.108 Uiso 1 1 calc R U
H6B H 0.3093 0.7298 0.1224 0.108 Uiso 1 1 calc R U
H6C H 0.2507 0.7288 0.1328 0.108 Uiso 1 1 calc R U
C7 C 0.30760(17) 0.6996(2) 0.18355(13) 0.0667(15) Uani 1 1 d . .
H7A H 0.2778 0.7298 0.1894 0.100 Uiso 1 1 calc R U
H7B H 0.3358 0.7334 0.1781 0.100 Uiso 1 1 calc R U
H7C H 0.3178 0.6675 0.2009 0.100 Uiso 1 1 calc R U
C8 C 0.25894(17) 0.4780(3) 0.11096(9) 0.0530(12) Uani 1 1 d . .
H8 H 0.2364 0.5236 0.1098 0.064 Uiso 1 1 calc R U
C9 C 0.2298(2) 0.4100(3) 0.09797(12) 0.090(2) Uani 1 1 d . .
H9A H 0.2519 0.3653 0.0983 0.135 Uiso 1 1 calc R U
H9B H 0.2194 0.4207 0.0767 0.135 Uiso 1 1 calc R U
H9C H 0.1995 0.4006 0.1106 0.135 Uiso 1 1 calc R U
C10 C 0.3073(2) 0.4938(3) 0.09259(10) 0.0847(19) Uani 1 1 d . .
H10A H 0.3238 0.5394 0.1007 0.127 Uiso 1 1 calc R U
H10B H 0.2986 0.5014 0.0708 0.127 Uiso 1 1 calc R U
H10C H 0.3306 0.4507 0.0945 0.127 Uiso 1 1 calc R U
C11 C 0.40129(13) 0.4811(2) 0.31833(8) 0.0294(8) Uani 1 1 d . .
C12 C 0.38982(16) 0.5047(2) 0.35188(8) 0.0449(10) Uani 1 1 d . .
H12A H 0.3672 0.4673 0.3614 0.067 Uiso 1 1 calc R U
H12B H 0.3732 0.5543 0.3520 0.067 Uiso 1 1 calc R U
H12C H 0.4218 0.5074 0.3636 0.067 Uiso 1 1 calc R U
C13 C 0.43850(15) 0.5371(2) 0.30317(10) 0.0477(11) Uani 1 1 d . .
H13A H 0.4702 0.5388 0.3151 0.072 Uiso 1 1 calc R U
H13B H 0.4231 0.5875 0.3027 0.072 Uiso 1 1 calc R U
H13C H 0.4459 0.5206 0.2820 0.072 Uiso 1 1 calc R U
C14 C 0.42551(14) 0.4022(2) 0.31797(8) 0.0365(9) Uani 1 1 d . .
H14A H 0.4318 0.3867 0.2966 0.055 Uiso 1 1 calc R U
H14B H 0.4024 0.3660 0.3279 0.055 Uiso 1 1 calc R U
H14C H 0.4579 0.4035 0.3293 0.055 Uiso 1 1 calc R U
C15 C 0.28645(14) 0.6061(2) 0.31255(8) 0.0323(8) Uani 1 1 d . .
H15 H 0.2809 0.5734 0.3311 0.039 Uiso 1 1 calc R U
C16 C 0.31270(16) 0.6784(2) 0.32314(10) 0.0463(10) Uani 1 1 d . .
H16A H 0.3454 0.6658 0.3328 0.070 Uiso 1 1 calc R U
H16B H 0.2910 0.7046 0.3381 0.070 Uiso 1 1 calc R U
H16C H 0.3186 0.7113 0.3053 0.070 Uiso 1 1 calc R U
C17 C 0.23478(15) 0.6234(2) 0.29842(10) 0.0440(10) Uani 1 1 d . .
H17A H 0.2395 0.6518 0.2792 0.066 Uiso 1 1 calc R U
H17B H 0.2146 0.6536 0.3129 0.066 Uiso 1 1 calc R U
H17C H 0.2169 0.5760 0.2940 0.066 Uiso 1 1 calc R U
C18 C 0.25357(13) 0.4081(2) 0.29912(8) 0.0290(8) Uani 1 1 d . .
H18 H 0.2435 0.4480 0.2839 0.035 Uiso 1 1 calc R U
C19 C 0.21283(14) 0.4048(2) 0.32424(9) 0.0451(10) Uani 1 1 d . .
H19A H 0.2228 0.3678 0.3399 0.068 Uiso 1 1 calc R U
H19B H 0.1802 0.3899 0.3151 0.068 Uiso 1 1 calc R U
H19C H 0.2093 0.4547 0.3338 0.068 Uiso 1 1 calc R U
C20 C 0.25823(15) 0.3336(2) 0.28200(9) 0.0408(10) Uani 1 1 d . .
H20A H 0.2835 0.3386 0.2655 0.061 Uiso 1 1 calc R U
H20B H 0.2251 0.3201 0.2731 0.061 Uiso 1 1 calc R U
H20C H 0.2691 0.2940 0.2964 0.061 Uiso 1 1 calc R U
C21 C 0.54959(12) 0.34256(19) 0.23504(8) 0.0289(8) Uani 1 1 d . .
C22 C 0.56039(15) 0.4110(2) 0.21421(10) 0.0453(10) Uani 1 1 d . .
H22A H 0.5937 0.4324 0.2195 0.068 Uiso 1 1 calc R U
H22B H 0.5339 0.4493 0.2173 0.068 Uiso 1 1 calc R U
H22C H 0.5604 0.3949 0.1926 0.068 Uiso 1 1 calc R U
C23 C 0.54830(14) 0.3674(2) 0.26898(9) 0.0402(9) Uani 1 1 d . .
H23A H 0.5416 0.3235 0.2821 0.060 Uiso 1 1 calc R U
H23B H 0.5212 0.4050 0.2719 0.060 Uiso 1 1 calc R U
H23C H 0.5812 0.3898 0.2746 0.060 Uiso 1 1 calc R U
C24 C 0.59138(13) 0.2831(2) 0.23008(9) 0.0389(9) Uani 1 1 d . .
H24A H 0.5913 0.2668 0.2084 0.058 Uiso 1 1 calc R U
H24B H 0.5849 0.2394 0.2435 0.058 Uiso 1 1 calc R U
H24C H 0.6247 0.3050 0.2352 0.058 Uiso 1 1 calc R U
C25 C 0.50173(18) 0.2147(2) 0.17270(9) 0.0555(13) Uani 1 1 d . .
H25 H 0.5205 0.1840 0.1884 0.067 Uiso 1 1 calc R U
C26 C 0.5388(2) 0.2358(3) 0.14731(11) 0.086(2) Uani 1 1 d . .
H26A H 0.5210 0.2658 0.1316 0.129 Uiso 1 1 calc R U
H26B H 0.5525 0.1898 0.1378 0.129 Uiso 1 1 calc R U
H26C H 0.5668 0.2656 0.1560 0.129 Uiso 1 1 calc R U
C27 C 0.4572(2) 0.1673(3) 0.16071(12) 0.0831(19) Uani 1 1 d . .
H27A H 0.4359 0.1513 0.1781 0.125 Uiso 1 1 calc R U
H27B H 0.4704 0.1226 0.1500 0.125 Uiso 1 1 calc R U
H27C H 0.4368 0.1976 0.1464 0.125 Uiso 1 1 calc R U
C28 C 0.42846(14) 0.1914(2) 0.24645(10) 0.0399(10) Uani 1 1 d . .
H28 H 0.4083 0.2025 0.2274 0.048 Uiso 1 1 calc R U
C29 C 0.43822(17) 0.1068(2) 0.24779(13) 0.0615(14) Uani 1 1 d . .
H29A H 0.4550 0.0904 0.2287 0.092 Uiso 1 1 calc R U
H29B H 0.4057 0.0800 0.2501 0.092 Uiso 1 1 calc R U
H29C H 0.4602 0.0953 0.2655 0.092 Uiso 1 1 calc R U
C30 C 0.39860(16) 0.2192(3) 0.27389(11) 0.0593(13) Uani 1 1 d . .
H30A H 0.4183 0.2105 0.2928 0.089 Uiso 1 1 calc R U
H30B H 0.3662 0.1918 0.2751 0.089 Uiso 1 1 calc R U
H30C H 0.3919 0.2734 0.2716 0.089 Uiso 1 1 calc R U
C31 C 0.53179(13) 0.2645(2) -0.10806(8) 0.0323(8) Uani 1 1 d . .
C32 C 0.56788(15) 0.3116(2) -0.12833(10) 0.0497(11) Uani 1 1 d . .
H32A H 0.5938 0.2785 -0.1374 0.075 Uiso 1 1 calc R U
H32B H 0.5846 0.3503 -0.1157 0.075 Uiso 1 1 calc R U
H32C H 0.5483 0.3361 -0.1448 0.075 Uiso 1 1 calc R U
C33 C 0.56080(15) 0.2330(2) -0.08014(9) 0.0447(10) Uani 1 1 d . .
H33A H 0.5383 0.1995 -0.0683 0.067 Uiso 1 1 calc R U
H33B H 0.5720 0.2749 -0.0670 0.067 Uiso 1 1 calc R U
H33C H 0.5906 0.2045 -0.0873 0.067 Uiso 1 1 calc R U
C34 C 0.51068(15) 0.1987(2) -0.12722(9) 0.0426(10) Uani 1 1 d . .
H34A H 0.5386 0.1645 -0.1328 0.064 Uiso 1 1 calc R U
H34B H 0.4948 0.2185 -0.1460 0.064 Uiso 1 1 calc R U
H34C H 0.4852 0.1712 -0.1151 0.064 Uiso 1 1 calc R U
C35 C 0.50491(16) 0.4366(2) -0.05049(8) 0.0388(9) Uani 1 1 d . .
H35 H 0.4924 0.3976 -0.0356 0.047 Uiso 1 1 calc R U
C36 C 0.5597(2) 0.4558(3) -0.04248(11) 0.0765(17) Uani 1 1 d . .
H36A H 0.5806 0.4099 -0.0436 0.115 Uiso 1 1 calc R U
H36B H 0.5611 0.4765 -0.0215 0.115 Uiso 1 1 calc R U
H36C H 0.5727 0.4933 -0.0572 0.115 Uiso 1 1 calc R U
C37 C 0.4704(2) 0.5046(3) -0.04845(12) 0.0787(17) Uani 1 1 d . .
H37A H 0.4803 0.5416 -0.0642 0.118 Uiso 1 1 calc R U
H37B H 0.4735 0.5276 -0.0279 0.118 Uiso 1 1 calc R U
H37C H 0.4350 0.4890 -0.0519 0.118 Uiso 1 1 calc R U
C38 C 0.41176(15) 0.4105(2) -0.12698(9) 0.0411(10) Uani 1 1 d . .
H38 H 0.4147 0.4417 -0.1078 0.049 Uiso 1 1 calc R U
C39 C 0.4264(2) 0.4591(3) -0.15391(15) 0.097(2) Uani 1 1 d . .
H39A H 0.4593 0.4833 -0.1498 0.146 Uiso 1 1 calc R U
H39B H 0.4003 0.4980 -0.1571 0.146 Uiso 1 1 calc R U
H39C H 0.4291 0.4277 -0.1725 0.146 Uiso 1 1 calc R U
C40 C 0.35727(16) 0.3848(3) -0.12985(11) 0.0583(12) Uani 1 1 d . .
H40A H 0.3538 0.3522 -0.1480 0.087 Uiso 1 1 calc R U
H40B H 0.3350 0.4289 -0.1321 0.087 Uiso 1 1 calc R U
H40C H 0.3476 0.3565 -0.1113 0.087 Uiso 1 1 calc R U
C41 C 0.50951(13) 0.2082(2) 0.02746(8) 0.0334(8) Uani 1 1 d . .
C42 C 0.53963(14) 0.1537(2) 0.00661(9) 0.0455(10) Uani 1 1 d . .
H42A H 0.5738 0.1743 0.0029 0.068 Uiso 1 1 calc R U
H42B H 0.5218 0.1477 -0.0131 0.068 Uiso 1 1 calc R U
H42C H 0.5425 0.1044 0.0168 0.068 Uiso 1 1 calc R U
C43 C 0.50812(16) 0.2864(2) 0.01193(10) 0.0487(11) Uani 1 1 d . .
H43A H 0.4868 0.3207 0.0242 0.073 Uiso 1 1 calc R U
H43B H 0.4938 0.2816 -0.0089 0.073 Uiso 1 1 calc R U
H43C H 0.5428 0.3067 0.0106 0.073 Uiso 1 1 calc R U
C44 C 0.53496(14) 0.2143(2) 0.05916(9) 0.0441(10) Uani 1 1 d . .
H44A H 0.5690 0.2366 0.0568 0.066 Uiso 1 1 calc R U
H44B H 0.5380 0.1638 0.0683 0.066 Uiso 1 1 calc R U
H44C H 0.5142 0.2464 0.0727 0.066 Uiso 1 1 calc R U
C45 C 0.40276(16) 0.0496(2) 0.05711(9) 0.0418(10) Uani 1 1 d . .
H45 H 0.3720 0.0829 0.0588 0.050 Uiso 1 1 calc R U
C46 C 0.3929(3) -0.0081(3) 0.03254(12) 0.093(2) Uani 1 1 d . .
H46A H 0.3825 0.0174 0.0135 0.140 Uiso 1 1 calc R U
H46B H 0.3656 -0.0422 0.0393 0.140 Uiso 1 1 calc R U
H46C H 0.4240 -0.0373 0.0288 0.140 Uiso 1 1 calc R U
C47 C 0.4117(2) 0.0129(3) 0.08829(11) 0.0802(17) Uani 1 1 d . .
H47A H 0.4428 -0.0176 0.0875 0.120 Uiso 1 1 calc R U
H47B H 0.3826 -0.0196 0.0934 0.120 Uiso 1 1 calc R U
H47C H 0.4153 0.0521 0.1041 0.120 Uiso 1 1 calc R U
C48 C 0.40463(14) 0.2441(2) 0.08261(8) 0.0351(9) Uani 1 1 d . .
H48 H 0.4292 0.2087 0.0927 0.042 Uiso 1 1 calc R U
C49 C 0.35178(15) 0.2284(3) 0.09562(9) 0.0533(12) Uani 1 1 d . .
H49A H 0.3269 0.2615 0.0855 0.080 Uiso 1 1 calc R U
H49B H 0.3517 0.2381 0.1179 0.080 Uiso 1 1 calc R U
H49C H 0.3427 0.1755 0.0918 0.080 Uiso 1 1 calc R U
C50 C 0.42074(18) 0.3246(2) 0.09032(10) 0.0570(12) Uani 1 1 d . .
H50A H 0.4555 0.3334 0.0829 0.086 Uiso 1 1 calc R U
H50B H 0.4196 0.3320 0.1127 0.086 Uiso 1 1 calc R U
H50C H 0.3974 0.3604 0.0803 0.086 Uiso 1 1 calc R U
C51 C 0.22852(15) 0.1910(3) 0.01437(9) 0.0518(12) Uani 1 1 d . .
C52 C 0.17082(16) 0.2001(4) 0.01936(11) 0.0783(18) Uani 1 1 d . .
H52A H 0.1634 0.2007 0.0415 0.117 Uiso 1 1 calc R U
H52B H 0.1529 0.1576 0.0097 0.117 Uiso 1 1 calc R U
H52C H 0.1594 0.2476 0.0100 0.117 Uiso 1 1 calc R U
C53 C 0.2476(2) 0.1158(3) 0.02794(11) 0.0870(19) Uani 1 1 d . .
H53A H 0.2842 0.1106 0.0240 0.131 Uiso 1 1 calc R U
H53B H 0.2293 0.0738 0.0182 0.131 Uiso 1 1 calc R U
H53C H 0.2414 0.1152 0.0503 0.131 Uiso 1 1 calc R U
C54 C 0.25628(18) 0.2565(3) 0.03022(10) 0.0710(16) Uani 1 1 d . .
H54A H 0.2472 0.3041 0.0200 0.107 Uiso 1 1 calc R U
H54B H 0.2932 0.2485 0.0288 0.107 Uiso 1 1 calc R U
H54C H 0.2462 0.2587 0.0520 0.107 Uiso 1 1 calc R U
C55 C 0.18568(15) 0.3101(3) -0.05117(10) 0.0521(12) Uani 1 1 d . .
H55 H 0.1574 0.2744 -0.0460 0.063 Uiso 1 1 calc R U
C56 C 0.17788(19) 0.3826(3) -0.03291(13) 0.0748(16) Uani 1 1 d . .
H56A H 0.1753 0.3706 -0.0109 0.112 Uiso 1 1 calc R U
H56B H 0.1464 0.4074 -0.0398 0.112 Uiso 1 1 calc R U
H56C H 0.2069 0.4165 -0.0363 0.112 Uiso 1 1 calc R U
C57 C 0.1843(2) 0.3254(3) -0.08556(11) 0.0750(16) Uani 1 1 d . .
H57A H 0.2127 0.3586 -0.0912 0.112 Uiso 1 1 calc R U
H57B H 0.1520 0.3500 -0.0909 0.112 Uiso 1 1 calc R U
H57C H 0.1872 0.2776 -0.0968 0.112 Uiso 1 1 calc R U
C58 C 0.21077(15) 0.1127(3) -0.07582(10) 0.0482(11) Uani 1 1 d . .
H58 H 0.2263 0.1562 -0.0871 0.058 Uiso 1 1 calc R U
C59 C 0.24348(19) 0.0431(3) -0.08188(12) 0.0672(14) Uani 1 1 d . .
H59A H 0.2776 0.0511 -0.0733 0.101 Uiso 1 1 calc R U
H59B H 0.2460 0.0345 -0.1042 0.101 Uiso 1 1 calc R U
H59C H 0.2278 -0.0011 -0.0720 0.101 Uiso 1 1 calc R U
C60 C 0.15680(17) 0.1016(3) -0.08798(11) 0.0716(15) Uani 1 1 d . .
H60A H 0.1402 0.0607 -0.0765 0.107 Uiso 1 1 calc R U
H60B H 0.1581 0.0885 -0.1100 0.107 Uiso 1 1 calc R U
H60C H 0.1374 0.1485 -0.0853 0.107 Uiso 1 1 calc R U
Ce1 Ce 0.38238(2) 0.44936(2) 0.21013(2) 0.01794(5) Uani 1 1 d . .
Ce2 Ce 0.38456(2) 0.20814(2) -0.04975(2) 0.02298(5) Uani 1 1 d . .
N1 N 0.27194(12) 0.46448(18) 0.14328(7) 0.0346(8) Uani 1 1 d . .
N2 N 0.25118(11) 0.60052(17) 0.16419(7) 0.0317(7) Uani 1 1 d D .
N3 N 0.31803(12) 0.56408(17) 0.29058(7) 0.0295(7) Uani 1 1 d . .
N4 N 0.30238(11) 0.43038(16) 0.31310(6) 0.0251(6) Uani 1 1 d . .
N5 N 0.47809(11) 0.23049(16) 0.24396(7) 0.0310(7) Uani 1 1 d D .
N6 N 0.48244(13) 0.28299(18) 0.18792(7) 0.0380(8) Uani 1 1 d . .
N7 N 0.33770(10) 0.29883(16) 0.18814(6) 0.0277(6) Uani 1 1 d . .
N8 N 0.42890(11) 0.47605(16) 0.14668(6) 0.0268(6) Uani 1 1 d . .
N9 N 0.43063(12) 0.60349(17) 0.21536(6) 0.0298(7) Uani 1 1 d . .
N10 N 0.50306(13) 0.40454(18) -0.08161(7) 0.0348(8) Uani 1 1 d . .
N11 N 0.44681(12) 0.34615(19) -0.12417(7) 0.0367(8) Uani 1 1 d D .
N12 N 0.44691(13) 0.09757(18) 0.05002(7) 0.0332(7) Uani 1 1 d . .
N13 N 0.40596(12) 0.23034(18) 0.04919(7) 0.0332(7) Uani 1 1 d D .
N14 N 0.23436(12) 0.2743(2) -0.04264(7) 0.0385(8) Uani 1 1 d D .
N15 N 0.20914(13) 0.1322(2) -0.04267(8) 0.0466(9) Uani 1 1 d . .
N16 N 0.35415(12) 0.36632(19) -0.02552(8) 0.0410(8) Uani 1 1 d . .
N17 N 0.33999(11) 0.19826(16) -0.11558(6) 0.0317(7) Uani 1 1 d . .
N18 N 0.42742(13) 0.05237(19) -0.06176(7) 0.0373(7) Uani 1 1 d . .
O1 O 0.29901(8) 0.49426(12) 0.19766(5) 0.0259(5) Uani 1 1 d . .
O2 O 0.35829(8) 0.45449(13) 0.26251(5) 0.0273(5) Uani 1 1 d . .
O3 O 0.44814(8) 0.36943(12) 0.22906(5) 0.0250(5) Uani 1 1 d . .
O4 O 0.45272(9) 0.28643(13) -0.06748(5) 0.0298(5) Uani 1 1 d . .
O5 O 0.42195(9) 0.16922(13) -0.00228(5) 0.0303(5) Uani 1 1 d . .
O6 O 0.30299(9) 0.18220(14) -0.02827(5) 0.0339(6) Uani 1 1 d . .
O7 O 0.33600(9) 0.31855(13) 0.21609(5) 0.0310(6) Uani 1 1 d . .
O8 O 0.35318(9) 0.34829(13) 0.16891(5) 0.0304(5) Uani 1 1 d . .
O9 O 0.32574(11) 0.23522(15) 0.17974(6) 0.0453(7) Uani 1 1 d . .
O10 O 0.44860(9) 0.42927(13) 0.16524(5) 0.0305(6) Uani 1 1 d . .
O11 O 0.39115(9) 0.51354(14) 0.15644(5) 0.0320(6) Uani 1 1 d . .
O12 O 0.44564(11) 0.48429(14) 0.12057(5) 0.0428(7) Uani 1 1 d . .
O13 O 0.45755(9) 0.54496(15) 0.21165(6) 0.0415(7) Uani 1 1 d . .
O14 O 0.38507(10) 0.59305(14) 0.22383(6) 0.0379(6) Uani 1 1 d . .
O15 O 0.44777(11) 0.66699(14) 0.21058(6) 0.0445(7) Uani 1 1 d . .
O16 O 0.38055(10) 0.32045(15) -0.00970(6) 0.0401(6) Uani 1 1 d . .
O17 O 0.34017(10) 0.34306(14) -0.05206(6) 0.0387(6) Uani 1 1 d . .
O18 O 0.34248(14) 0.42855(18) -0.01593(8) 0.0758(11) Uani 1 1 d . .
O19 O 0.38659(10) 0.18527(17) -0.11070(6) 0.0450(7) Uani 1 1 d . .
O20 O 0.31399(10) 0.21682(17) -0.09259(6) 0.0474(7) Uani 1 1 d . .
O21 O 0.32121(10) 0.19466(16) -0.14159(6) 0.0459(7) Uani 1 1 d . .
O22 O 0.38021(10) 0.06341(15) -0.05682(6) 0.0433(7) Uani 1 1 d . .
O23 O 0.45554(9) 0.10982(14) -0.06358(6) 0.0356(6) Uani 1 1 d . .
O24 O 0.44443(12) -0.01190(16) -0.06449(7) 0.0574(8) Uani 1 1 d . .
P1 P 0.25827(3) 0.51227(5) 0.17437(2) 0.02440(19) Uani 1 1 d . .
P2 P 0.34416(3) 0.48055(5) 0.29441(2) 0.02173(18) Uani 1 1 d . .
P3 P 0.48656(3) 0.30737(5) 0.22410(2) 0.02356(19) Uani 1 1 d . .
P4 P 0.48040(3) 0.32449(5) -0.09354(2) 0.0261(2) Uani 1 1 d . .
P5 P 0.44358(3) 0.17475(5) 0.02978(2) 0.0265(2) Uani 1 1 d . .
P6 P 0.24619(4) 0.19397(6) -0.02638(2) 0.0343(2) Uani 1 1 d . .
H4 H 0.3145(13) 0.4006(19) 0.3244(8) 0.021(9) Uiso 1 1 d . .
H10 H 0.5172(14) 0.428(2) -0.0945(9) 0.035(11) Uiso 1 1 d . .
H3 H 0.3252(14) 0.584(2) 0.2750(8) 0.032(11) Uiso 1 1 d . .
H5A H 0.4996(11) 0.2224(19) 0.2581(6) 0.030(10) Uiso 1 1 d D .
H2 H 0.2253(10) 0.6221(18) 0.1719(7) 0.031(10) Uiso 1 1 d D .
H1 H 0.2928(13) 0.4332(19) 0.1461(8) 0.022(10) Uiso 1 1 d . .
H6 H 0.4781(13) 0.317(2) 0.1771(8) 0.024(10) Uiso 1 1 d . .
H13 H 0.3914(13) 0.2641(16) 0.0391(7) 0.034(11) Uiso 1 1 d D .
H11 H 0.4395(15) 0.3082(16) -0.1351(8) 0.047(13) Uiso 1 1 d D .
H12 H 0.4737(14) 0.077(2) 0.0507(8) 0.029(11) Uiso 1 1 d . .
H15A H 0.2015(15) 0.095(2) -0.0319(9) 0.043(12) Uiso 1 1 d . .
H14 H 0.2600(11) 0.301(2) -0.0476(9) 0.050(13) Uiso 1 1 d D .

loop_
_atom_site_aniso_label
_atom_site_aniso_U_11
_atom_site_aniso_U_22
_atom_site_aniso_U_33
_atom_site_aniso_U_23
_atom_site_aniso_U_13
_atom_site_aniso_U_12
C1 0.0194(18) 0.034(2) 0.052(2) 0.0051(17) 0.0037(16) 0.0043(16)
C2 0.025(2) 0.062(3) 0.081(3) 0.006(3) -0.011(2) 0.003(2)
C3 0.043(3) 0.069(3) 0.054(3) 0.000(2) 0.022(2) 0.012(2)
C4 0.035(2) 0.038(3) 0.090(4) 0.013(2) 0.011(2) -0.001(2)
C5 0.028(2) 0.035(2) 0.078(3) 0.020(2) 0.002(2) 0.0047(18)
C6 0.054(3) 0.063(3) 0.100(4) 0.049(3) 0.010(3) 0.010(3)
C7 0.046(3) 0.034(3) 0.121(5) 0.002(3) -0.022(3) 0.004(2)
C8 0.065(3) 0.062(3) 0.032(2) -0.0070(19) -0.017(2) 0.038(2)
C9 0.113(5) 0.089(4) 0.068(3) -0.041(3) -0.051(3) 0.047(4)
C10 0.099(4) 0.120(5) 0.035(3) 0.017(3) 0.011(3) 0.058(4)
C11 0.032(2) 0.028(2) 0.0282(18) 0.0032(14) -0.0075(15) -0.0019(16)
C12 0.054(3) 0.048(3) 0.032(2) -0.0040(18) -0.0162(18) 0.005(2)
C13 0.037(2) 0.046(3) 0.060(3) 0.012(2) -0.014(2) -0.016(2)
C14 0.028(2) 0.041(2) 0.040(2) 0.0082(17) -0.0060(16) 0.0031(18)
C15 0.040(2) 0.0229(19) 0.0344(19) -0.0002(15) 0.0074(16) 0.0054(17)
C16 0.055(3) 0.028(2) 0.055(3) -0.0060(18) -0.012(2) 0.008(2)
C17 0.040(2) 0.029(2) 0.063(3) -0.0059(19) 0.006(2) 0.0065(18)
C18 0.0286(19) 0.027(2) 0.0315(18) 0.0060(14) -0.0025(15) -0.0027(16)
C19 0.031(2) 0.049(3) 0.055(3) -0.005(2) 0.0098(19) -0.0042(19)
C20 0.044(2) 0.037(2) 0.041(2) -0.0055(17) 0.0047(18) -0.0161(19)
C21 0.0193(17) 0.027(2) 0.040(2) 0.0043(15) -0.0003(15) 0.0022(15)
C22 0.030(2) 0.035(2) 0.071(3) 0.012(2) 0.005(2) -0.0020(18)
C23 0.026(2) 0.046(2) 0.048(2) -0.0082(19) -0.0048(17) -0.0086(18)
C24 0.0237(19) 0.042(2) 0.051(2) 0.0072(18) 0.0037(17) 0.0078(17)
C25 0.081(3) 0.045(3) 0.041(2) -0.0160(19) -0.020(2) 0.040(2)
C26 0.109(5) 0.109(5) 0.041(3) -0.017(3) 0.002(3) 0.069(4)
C27 0.129(5) 0.054(3) 0.066(3) -0.028(3) -0.054(3) 0.028(3)
C28 0.028(2) 0.027(2) 0.065(3) 0.0094(18) -0.0178(19) -0.0038(17)
C29 0.047(3) 0.025(2) 0.113(4) 0.016(2) -0.035(3) -0.009(2)
C30 0.040(3) 0.058(3) 0.080(3) 0.018(3) 0.008(2) -0.009(2)
C31 0.0289(19) 0.036(2) 0.0320(19) 0.0000(15) 0.0048(15) -0.0057(17)
C32 0.039(2) 0.055(3) 0.055(3) 0.001(2) 0.022(2) -0.009(2)
C33 0.034(2) 0.050(3) 0.050(2) 0.0025(19) -0.0030(18) 0.003(2)
C34 0.039(2) 0.043(2) 0.045(2) -0.0116(18) 0.0100(18) -0.0005(19)
C35 0.059(3) 0.036(2) 0.0216(17) 0.0010(15) 0.0009(17) -0.012(2)
C36 0.082(4) 0.103(4) 0.044(3) 0.003(3) -0.027(3) -0.041(3)
C37 0.118(5) 0.056(3) 0.062(3) -0.009(3) 0.023(3) 0.013(3)
C38 0.050(3) 0.038(2) 0.036(2) -0.0006(17) -0.0159(18) 0.0037(19)
C39 0.051(3) 0.105(5) 0.135(5) 0.082(4) 0.007(3) 0.000(3)
C40 0.046(3) 0.058(3) 0.070(3) 0.020(2) -0.001(2) 0.005(2)
C41 0.0261(19) 0.043(2) 0.0311(18) 0.0075(16) 0.0017(15) 0.0017(17)
C42 0.030(2) 0.068(3) 0.038(2) 0.007(2) 0.0093(17) 0.008(2)
C43 0.044(2) 0.054(3) 0.049(2) 0.016(2) -0.008(2) -0.017(2)
C44 0.032(2) 0.061(3) 0.040(2) 0.0021(19) -0.0043(17) -0.002(2)
C45 0.053(3) 0.036(2) 0.037(2) -0.0007(17) 0.0103(18) -0.012(2)
C46 0.155(6) 0.069(4) 0.056(3) -0.019(3) 0.014(3) -0.051(4)
C47 0.099(4) 0.088(4) 0.053(3) 0.021(3) 0.006(3) -0.041(4)
C48 0.039(2) 0.040(2) 0.0259(18) -0.0091(16) -0.0010(16) 0.0115(18)
C49 0.042(2) 0.087(4) 0.031(2) -0.016(2) 0.0054(18) 0.014(2)
C50 0.070(3) 0.048(3) 0.053(3) -0.018(2) -0.006(2) 0.012(2)
C51 0.033(2) 0.089(4) 0.033(2) 0.007(2) 0.0084(18) -0.004(2)
C52 0.036(3) 0.149(6) 0.050(3) -0.001(3) 0.022(2) -0.013(3)
C53 0.093(4) 0.117(5) 0.052(3) 0.042(3) 0.019(3) 0.006(4)
C54 0.050(3) 0.132(5) 0.031(2) -0.014(3) 0.005(2) -0.006(3)
C55 0.026(2) 0.069(3) 0.061(3) 0.017(2) 0.001(2) 0.005(2)
C56 0.053(3) 0.073(4) 0.098(4) 0.010(3) 0.017(3) 0.021(3)
C57 0.061(3) 0.090(4) 0.074(4) 0.033(3) -0.014(3) 0.008(3)
C58 0.033(2) 0.063(3) 0.049(2) -0.004(2) -0.0023(19) -0.010(2)
C59 0.057(3) 0.068(4) 0.076(3) -0.013(3) -0.007(3) -0.006(3)
C60 0.047(3) 0.102(4) 0.066(3) -0.012(3) -0.011(2) -0.020(3)
Ce1 0.01704(9) 0.01679(10) 0.01998(9) 0.00105(7) -0.00053(7) 0.00247(7)
Ce2 0.02010(10) 0.02870(11) 0.02016(9) -0.00024(7) 0.00342(7) -0.00300(8)
N1 0.0367(19) 0.035(2) 0.0321(17) -0.0009(13) -0.0082(14) 0.0197(16)
N2 0.0229(16) 0.0271(17) 0.0451(18) 0.0055(14) 0.0015(14) 0.0098(14)
N3 0.0373(18) 0.0258(17) 0.0254(15) 0.0069(13) 0.0063(13) 0.0037(14)
N4 0.0254(16) 0.0254(17) 0.0244(15) 0.0068(12) -0.0012(12) -0.0008(13)
N5 0.0261(16) 0.0272(17) 0.0396(17) 0.0074(13) -0.0144(14) -0.0018(13)
N6 0.057(2) 0.0248(19) 0.0326(17) 0.0003(14) -0.0108(15) 0.0178(16)
N7 0.0215(15) 0.0262(17) 0.0352(16) -0.0027(13) -0.0053(12) 0.0003(13)
N8 0.0305(16) 0.0246(16) 0.0252(15) 0.0006(12) 0.0028(12) -0.0066(13)
N9 0.0379(19) 0.0234(17) 0.0281(15) -0.0012(12) -0.0117(13) -0.0050(15)
N10 0.045(2) 0.0370(19) 0.0220(15) 0.0019(13) 0.0034(14) -0.0161(16)
N11 0.0433(19) 0.035(2) 0.0313(17) -0.0045(14) -0.0097(14) 0.0025(16)
N12 0.0329(19) 0.0326(19) 0.0341(17) 0.0014(13) 0.0063(14) 0.0022(16)
N13 0.0354(18) 0.0387(19) 0.0255(15) -0.0006(13) -0.0018(13) 0.0130(15)
N14 0.0239(17) 0.053(2) 0.0383(18) 0.0022(15) 0.0029(14) 0.0006(16)
N15 0.038(2) 0.060(3) 0.042(2) 0.0111(18) 0.0053(16) -0.0167(18)
N16 0.0391(19) 0.035(2) 0.049(2) -0.0054(16) 0.0017(16) 0.0032(16)
N17 0.0324(17) 0.0319(18) 0.0307(16) -0.0066(13) -0.0013(13) -0.0037(14)
N18 0.043(2) 0.036(2) 0.0339(17) 0.0004(14) 0.0015(14) 0.0037(17)
O1 0.0226(12) 0.0272(13) 0.0280(12) 0.0002(10) -0.0016(10) 0.0065(10)
O2 0.0269(13) 0.0266(13) 0.0283(12) 0.0008(10) 0.0020(10) 0.0008(11)
O3 0.0214(12) 0.0239(13) 0.0297(12) 0.0028(9) -0.0026(10) 0.0049(10)
O4 0.0292(13) 0.0322(14) 0.0279(12) 0.0006(10) 0.0049(10) -0.0082(11)
O5 0.0302(13) 0.0373(15) 0.0234(12) -0.0007(10) 0.0023(10) 0.0012(11)
O6 0.0232(13) 0.0465(16) 0.0321(13) 0.0050(11) 0.0045(10) -0.0033(11)
O7 0.0363(14) 0.0299(14) 0.0269(13) -0.0005(10) 0.0005(10) -0.0043(11)
O8 0.0379(14) 0.0266(13) 0.0266(12) 0.0010(10) 0.0004(11) -0.0029(11)
O9 0.0553(18) 0.0294(15) 0.0511(17) -0.0133(12) 0.0000(14) -0.0184(13)
O10 0.0334(14) 0.0255(13) 0.0324(13) 0.0055(10) 0.0061(11) 0.0060(11)
O11 0.0290(14) 0.0320(14) 0.0350(13) 0.0087(11) 0.0021(11) 0.0085(11)
O12 0.0629(19) 0.0382(16) 0.0273(13) 0.0034(11) 0.0196(13) -0.0080(14)
O13 0.0287(14) 0.0308(16) 0.0650(18) -0.0074(13) -0.0041(13) -0.0013(12)
O14 0.0369(16) 0.0274(15) 0.0494(16) -0.0056(12) 0.0000(12) 0.0014(12)
O15 0.0614(19) 0.0264(15) 0.0459(16) 0.0026(12) -0.0191(14) -0.0185(14)
O16 0.0457(16) 0.0378(16) 0.0369(14) -0.0004(12) -0.0030(12) 0.0067(13)
O17 0.0376(15) 0.0396(16) 0.0390(15) 0.0001(12) -0.0044(12) -0.0021(12)
O18 0.093(3) 0.046(2) 0.089(3) -0.0243(18) -0.019(2) 0.0260(19)
O19 0.0321(15) 0.071(2) 0.0316(14) -0.0141(13) -0.0020(11) 0.0086(14)
O20 0.0320(15) 0.083(2) 0.0268(13) -0.0071(13) 0.0065(11) 0.0026(15)
O21 0.0535(18) 0.0554(18) 0.0288(14) -0.0161(12) -0.0145(12) 0.0055(14)
O22 0.0319(15) 0.0365(16) 0.0616(18) 0.0010(13) 0.0052(13) -0.0042(12)
O23 0.0307(14) 0.0375(15) 0.0386(14) -0.0017(11) 0.0058(11) -0.0059(12)
O24 0.062(2) 0.0316(17) 0.079(2) 0.0017(15) 0.0020(17) 0.0128(15)
P1 0.0203(4) 0.0231(5) 0.0298(4) 0.0009(4) -0.0025(4) 0.0058(4)
P2 0.0252(5) 0.0193(4) 0.0207(4) 0.0014(3) 0.0008(3) 0.0002(4)
P3 0.0229(4) 0.0195(5) 0.0283(4) 0.0023(3) -0.0038(4) 0.0050(4)
P4 0.0257(5) 0.0303(5) 0.0222(4) 0.0018(4) 0.0017(4) -0.0050(4)
P5 0.0274(5) 0.0315(5) 0.0206(4) -0.0001(4) 0.0021(4) 0.0041(4)
P6 0.0223(5) 0.0530(7) 0.0276(5) 0.0051(4) 0.0054(4) -0.0045(4)

loop_
_atom_type_symbol
_atom_type_description
_atom_type_scat_dispersion_real
_atom_type_scat_dispersion_imag
_atom_type_scat_source
C C 0.0033 0.0016 'International Tables Vol C Tables 4.2.6.8 and 6.1.1.4'
H H 0.0000 0.0000 'International Tables Vol C Tables 4.2.6.8 and 6.1.1.4'
Ce Ce -0.2486 2.6331 'International Tables Vol C Tables 4.2.6.8 and 6.1.1.4'
N N 0.0061 0.0033 'International Tables Vol C Tables 4.2.6.8 and 6.1.1.4'
O O 0.0106 0.0060 'International Tables Vol C Tables 4.2.6.8 and 6.1.1.4'
P P 0.1023 0.0942 'International Tables Vol C Tables 4.2.6.8 and 6.1.1.4'

loop_
_geom_angle_atom_site_label_1
_geom_angle_atom_site_label_2
_geom_angle_atom_site_label_3
_geom_angle
C3 C1 C2 110.9(3)
C3 C1 C4 109.9(4)
C2 C1 C4 109.7(3)
C3 C1 P1 108.4(3)
C2 C1 P1 111.8(3)
C4 C1 P1 106.1(2)
C1 C2 H2A 109.5
C1 C2 H2B 109.5
H2A C2 H2B 109.5
C1 C2 H2C 109.5
H2A C2 H2C 109.5
H2B C2 H2C 109.5
C1 C3 H3A 109.5
C1 C3 H3B 109.5
H3A C3 H3B 109.5
C1 C3 H3C 109.5
H3A C3 H3C 109.5
H3B C3 H3C 109.5
C1 C4 H4A 109.5
C1 C4 H4B 109.5
H4A C4 H4B 109.5
C1 C4 H4C 109.5
H4A C4 H4C 109.5
H4B C4 H4C 109.5
N2 C5 C7 109.5(4)
N2 C5 C6 109.4(3)
C7 C5 C6 111.8(4)
N2 C5 H5 108.7
C7 C5 H5 108.7
C6 C5 H5 108.7
C5 C6 H6A 109.5
C5 C6 H6B 109.5
H6A C6 H6B 109.5
C5 C6 H6C 109.5
H6A C6 H6C 109.5
H6B C6 H6C 109.5
C5 C7 H7A 109.5
C5 C7 H7B 109.5
H7A C7 H7B 109.5
C5 C7 H7C 109.5
H7A C7 H7C 109.5
H7B C7 H7C 109.5
N1 C8 C10 109.6(4)
N1 C8 C9 109.8(4)
C10 C8 C9 111.6(4)
N1 C8 H8 108.6
C10 C8 H8 108.6
C9 C8 H8 108.6
C8 C9 H9A 109.5
C8 C9 H9B 109.5
H9A C9 H9B 109.5
C8 C9 H9C 109.5
H9A C9 H9C 109.5
H9B C9 H9C 109.5
C8 C10 H10A 109.5
C8 C10 H10B 109.5
H10A C10 H10B 109.5
C8 C10 H10C 109.5
H10A C10 H10C 109.5
H10B C10 H10C 109.5
C14 C11 C13 108.6(3)
C14 C11 C12 109.7(3)
C13 C11 C12 110.6(3)
C14 C11 P2 109.3(2)
C13 C11 P2 106.4(2)
C12 C11 P2 112.1(3)
C11 C12 H12A 109.5
C11 C12 H12B 109.5
H12A C12 H12B 109.5
C11 C12 H12C 109.5
H12A C12 H12C 109.5
H12B C12 H12C 109.5
C11 C13 H13A 109.5
C11 C13 H13B 109.5
H13A C13 H13B 109.5
C11 C13 H13C 109.5
H13A C13 H13C 109.5
H13B C13 H13C 109.5
C11 C14 H14A 109.5
C11 C14 H14B 109.5
H14A C14 H14B 109.5
C11 C14 H14C 109.5
H14A C14 H14C 109.5
H14B C14 H14C 109.5
N3 C15 C17 110.2(3)
N3 C15 C16 111.5(3)
C17 C15 C16 110.8(3)
N3 C15 H15 108.1
C17 C15 H15 108.1
C16 C15 H15 108.1
C15 C16 H16A 109.5
C15 C16 H16B 109.5
H16A C16 H16B 109.5
C15 C16 H16C 109.5
H16A C16 H16C 109.5
H16B C16 H16C 109.5
C15 C17 H17A 109.5
C15 C17 H17B 109.5
H17A C17 H17B 109.5
C15 C17 H17C 109.5
H17A C17 H17C 109.5
H17B C17 H17C 109.5
N4 C18 C20 111.3(3)
N4 C18 C19 109.1(3)
C20 C18 C19 111.8(3)
N4 C18 H18 108.2
C20 C18 H18 108.2
C19 C18 H18 108.2
C18 C19 H19A 109.5
C18 C19 H19B 109.5
H19A C19 H19B 109.5
C18 C19 H19C 109.5
H19A C19 H19C 109.5
H19B C19 H19C 109.5
C18 C20 H20A 109.5
C18 C20 H20B 109.5
H20A C20 H20B 109.5
C18 C20 H20C 109.5
H20A C20 H20C 109.5
H20B C20 H20C 109.5
C23 C21 C24 110.3(3)
C23 C21 C22 109.9(3)
C24 C21 C22 109.1(3)
C23 C21 P3 109.0(2)
C24 C21 P3 112.1(2)
C22 C21 P3 106.4(2)
C21 C22 H22A 109.5
C21 C22 H22B 109.5
H22A C22 H22B 109.5
C21 C22 H22C 109.5
H22A C22 H22C 109.5
H22B C22 H22C 109.5
C21 C23 H23A 109.5
C21 C23 H23B 109.5
H23A C23 H23B 109.5
C21 C23 H23C 109.5
H23A C23 H23C 109.5
H23B C23 H23C 109.5
C21 C24 H24A 109.5
C21 C24 H24B 109.5
H24A C24 H24B 109.5
C21 C24 H24C 109.5
H24A C24 H24C 109.5
H24B C24 H24C 109.5
N6 C25 C26 110.1(4)
N6 C25 C27 109.9(4)
C26 C25 C27 112.3(4)
N6 C25 H25 108.1
C26 C25 H25 108.1
C27 C25 H25 108.1
C25 C26 H26A 109.5
C25 C26 H26B 109.5
H26A C26 H26B 109.5
C25 C26 H26C 109.5
H26A C26 H26C 109.5
H26B C26 H26C 109.5
C25 C27 H27A 109.5
C25 C27 H27B 109.5
H27A C27 H27B 109.5
C25 C27 H27C 109.5
H27A C27 H27C 109.5
H27B C27 H27C 109.5
N5 C28 C30 111.3(3)
N5 C28 C29 108.4(3)
C30 C28 C29 112.3(4)
N5 C28 H28 108.3
C30 C28 H28 108.3
C29 C28 H28 108.3
C28 C29 H29A 109.5
C28 C29 H29B 109.5
H29A C29 H29B 109.5
C28 C29 H29C 109.5
H29A C29 H29C 109.5
H29B C29 H29C 109.5
C28 C30 H30A 109.5
C28 C30 H30B 109.5
H30A C30 H30B 109.5
C28 C30 H30C 109.5
H30A C30 H30C 109.5
H30B C30 H30C 109.5
C34 C31 C33 109.3(3)
C34 C31 C32 109.0(3)
C33 C31 C32 110.0(3)
C34 C31 P4 111.1(2)
C33 C31 P4 107.8(2)
C32 C31 P4 109.7(3)
C31 C32 H32A 109.5
C31 C32 H32B 109.5
H32A C32 H32B 109.5
C31 C32 H32C 109.5
H32A C32 H32C 109.5
H32B C32 H32C 109.5
C31 C33 H33A 109.5
C31 C33 H33B 109.5
H33A C33 H33B 109.5
C31 C33 H33C 109.5
H33A C33 H33C 109.5
H33B C33 H33C 109.5
C31 C34 H34A 109.5
C31 C34 H34B 109.5
H34A C34 H34B 109.5
C31 C34 H34C 109.5
H34A C34 H34C 109.5
H34B C34 H34C 109.5
N10 C35 C37 110.1(3)
N10 C35 C36 109.2(3)
C37 C35 C36 112.1(4)
N10 C35 H35 108.5
C37 C35 H35 108.5
C36 C35 H35 108.5
C35 C36 H36A 109.5
C35 C36 H36B 109.5
H36A C36 H36B 109.5
C35 C36 H36C 109.5
H36A C36 H36C 109.5
H36B C36 H36C 109.5
C35 C37 H37A 109.5
C35 C37 H37B 109.5
H37A C37 H37B 109.5
C35 C37 H37C 109.5
H37A C37 H37C 109.5
H37B C37 H37C 109.5
N11 C38 C39 110.4(4)
N11 C38 C40 111.5(3)
C39 C38 C40 110.6(4)
N11 C38 H38 108.0
C39 C38 H38 108.0
C40 C38 H38 108.0
C38 C39 H39A 109.5
C38 C39 H39B 109.5
H39A C39 H39B 109.5
C38 C39 H39C 109.5
H39A C39 H39C 109.5
H39B C39 H39C 109.5
C38 C40 H40A 109.5
C38 C40 H40B 109.5
H40A C40 H40B 109.5
C38 C40 H40C 109.5
H40A C40 H40C 109.5
H40B C40 H40C 109.5
C44 C41 C43 109.9(3)
C44 C41 C42 110.3(3)
C43 C41 C42 108.6(3)
C44 C41 P5 112.7(2)
C43 C41 P5 107.0(3)
C42 C41 P5 108.3(3)
C41 C42 H42A 109.5
C41 C42 H42B 109.5
H42A C42 H42B 109.5
C41 C42 H42C 109.5
H42A C42 H42C 109.5
H42B C42 H42C 109.5
C41 C43 H43A 109.5
C41 C43 H43B 109.5
H43A C43 H43B 109.5
C41 C43 H43C 109.5
H43A C43 H43C 109.5
H43B C43 H43C 109.5
C41 C44 H44A 109.5
C41 C44 H44B 109.5
H44A C44 H44B 109.5
C41 C44 H44C 109.5
H44A C44 H44C 109.5
H44B C44 H44C 109.5
N12 C45 C46 112.5(4)
N12 C45 C47 108.2(4)
C46 C45 C47 111.5(4)
N12 C45 H45 108.2
C46 C45 H45 108.2
C47 C45 H45 108.2
C45 C46 H46A 109.5
C45 C46 H46B 109.5
H46A C46 H46B 109.5
C45 C46 H46C 109.5
H46A C46 H46C 109.5
H46B C46 H46C 109.5
C45 C47 H47A 109.5
C45 C47 H47B 109.5
H47A C47 H47B 109.5
C45 C47 H47C 109.5
H47A C47 H47C 109.5
H47B C47 H47C 109.5
N13 C48 C49 110.9(3)
N13 C48 C50 111.4(3)
C49 C48 C50 110.0(3)
N13 C48 H48 108.1
C49 C48 H48 108.1
C50 C48 H48 108.1
C48 C49 H49A 109.5
C48 C49 H49B 109.5
H49A C49 H49B 109.5
C48 C49 H49C 109.5
H49A C49 H49C 109.5
H49B C49 H49C 109.5
C48 C50 H50A 109.5
C48 C50 H50B 109.5
H50A C50 H50B 109.5
C48 C50 H50C 109.5
H50A C50 H50C 109.5
H50B C50 H50C 109.5
C54 C51 C52 109.1(4)
C54 C51 C53 109.2(4)
C52 C51 C53 110.9(4)
C54 C51 P6 106.9(3)
C52 C51 P6 112.5(3)
C53 C51 P6 108.1(3)
C51 C52 H52A 109.5
C51 C52 H52B 109.5
H52A C52 H52B 109.5
C51 C52 H52C 109.5
H52A C52 H52C 109.5
H52B C52 H52C 109.5
C51 C53 H53A 109.5
C51 C53 H53B 109.5
H53A C53 H53B 109.5
C51 C53 H53C 109.5
H53A C53 H53C 109.5
H53B C53 H53C 109.5
C51 C54 H54A 109.5
C51 C54 H54B 109.5
H54A C54 H54B 109.5
C51 C54 H54C 109.5
H54A C54 H54C 109.5
H54B C54 H54C 109.5
N14 C55 C57 110.2(4)
N14 C55 C56 110.4(4)
C57 C55 C56 110.9(4)
N14 C55 H55 108.4
C57 C55 H55 108.4
C56 C55 H55 108.4
C55 C56 H56A 109.5
C55 C56 H56B 109.5
H56A C56 H56B 109.5
C55 C56 H56C 109.5
H56A C56 H56C 109.5
H56B C56 H56C 109.5
C55 C57 H57A 109.5
C55 C57 H57B 109.5
H57A C57 H57B 109.5
C55 C57 H57C 109.5
H57A C57 H57C 109.5
H57B C57 H57C 109.5
N15 C58 C60 109.8(4)
N15 C58 C59 111.9(4)
C60 C58 C59 111.1(4)
N15 C58 H58 108.0
C60 C58 H58 108.0
C59 C58 H58 108.0
C58 C59 H59A 109.5
C58 C59 H59B 109.5
H59A C59 H59B 109.5
C58 C59 H59C 109.5
H59A C59 H59C 109.5
H59B C59 H59C 109.5
C58 C60 H60A 109.5
C58 C60 H60B 109.5
H60A C60 H60B 109.5
C58 C60 H60C 109.5
H60A C60 H60C 109.5
H60B C60 H60C 109.5
O2 Ce1 O3 83.43(7)
O2 Ce1 O1 87.67(7)
O3 Ce1 O1 160.15(8)
O2 Ce1 O11 150.29(8)
O3 Ce1 O11 120.29(7)
O1 Ce1 O11 74.53(7)
O2 Ce1 O13 98.86(8)
O3 Ce1 O13 80.07(8)
O1 Ce1 O13 118.95(8)
O11 Ce1 O13 70.79(8)
O2 Ce1 O14 75.59(8)
O3 Ce1 O14 118.76(8)
O1 Ce1 O14 75.67(8)
O11 Ce1 O14 77.03(8)
O13 Ce1 O14 48.71(8)
O2 Ce1 O7 79.35(7)
O3 Ce1 O7 77.19(7)
O1 Ce1 O7 83.75(8)
O11 Ce1 O7 120.93(7)
O13 Ce1 O7 157.25(8)
O14 Ce1 O7 147.96(8)
O2 Ce1 O10 153.31(7)
O3 Ce1 O10 72.25(7)
O1 Ce1 O10 118.84(7)
O11 Ce1 O10 48.64(7)
O13 Ce1 O10 66.77(8)
O14 Ce1 O10 106.35(8)
O7 Ce1 O10 105.03(7)
O2 Ce1 O8 126.81(7)
O3 Ce1 O8 92.34(7)
O1 Ce1 O8 78.85(7)
O11 Ce1 O8 73.53(7)
O13 Ce1 O8 132.68(8)
O14 Ce1 O8 145.16(8)
O7 Ce1 O8 48.36(7)
O10 Ce1 O8 66.45(7)
O2 Ce1 N9 90.32(8)
O3 Ce1 N9 101.97(8)
O1 Ce1 N9 95.78(8)
O11 Ce1 N9 68.57(8)
O13 Ce1 N9 24.61(8)
O14 Ce1 N9 24.65(8)
O7 Ce1 N9 169.66(7)
O10 Ce1 N9 84.28(8)
O8 Ce1 N9 141.73(7)
O6 Ce2 O5 88.69(8)
O6 Ce2 O4 155.69(8)
O5 Ce2 O4 97.87(8)
O6 Ce2 O22 79.35(8)
O5 Ce2 O22 80.43(8)
O4 Ce2 O22 124.76(8)
O6 Ce2 O23 126.97(8)
O5 Ce2 O23 73.27(8)
O4 Ce2 O23 77.24(8)
O22 Ce2 O23 49.09(8)
O6 Ce2 O20 69.70(8)
O5 Ce2 O20 156.64(8)
O4 Ce2 O20 105.48(8)
O22 Ce2 O20 86.73(9)
O23 Ce2 O20 112.26(8)
O6 Ce2 O16 81.51(8)
O5 Ce2 O16 70.53(8)
O4 Ce2 O16 78.73(8)
O22 Ce2 O16 145.38(8)
O23 Ce2 O16 132.76(8)
O20 Ce2 O16 113.09(8)
O6 Ce2 O17 78.09(8)
O5 Ce2 O17 118.23(8)
O4 Ce2 O17 78.18(8)
O22 Ce2 O17 150.11(8)
O23 Ce2 O17 154.15(8)
O20 Ce2 O17 67.16(8)
O16 Ce2 O17 48.02(8)
O6 Ce2 O19 112.04(8)
O5 Ce2 O19 143.29(8)
O4 Ce2 O19 75.83(8)
O22 Ce2 O19 74.54(9)
O23 Ce2 O19 70.06(8)
O20 Ce2 O19 47.52(8)
O16 Ce2 O19 139.83(9)
O17 Ce2 O19 96.18(8)
O6 Ce2 N18 103.07(9)
O5 Ce2 N18 74.42(8)
O4 Ce2 N18 101.24(8)
O22 Ce2 N18 24.68(8)
O23 Ce2 N18 24.46(8)
O20 Ce2 N18 101.20(9)
O16 Ce2 N18 144.54(8)
O17 Ce2 N18 167.35(8)
O19 Ce2 N18 71.60(8)
C8 N1 P1 130.9(3)
C8 N1 H1 115(2)
P1 N1 H1 113(2)
C5 N2 P1 123.3(2)
C5 N2 H2 116(2)
P1 N2 H2 115(2)
C15 N3 P2 129.0(2)
C15 N3 H3 118(3)
P2 N3 H3 113(3)
C18 N4 P2 121.9(2)
C18 N4 H4 115(3)
P2 N4 H4 114(2)
C28 N5 P3 123.4(2)
C28 N5 H5A 117(2)
P3 N5 H5A 116(2)
C25 N6 P3 128.9(3)
C25 N6 H6 115(3)
P3 N6 H6 113(3)
O9 N7 O7 122.1(3)
O9 N7 O8 121.3(3)
O7 N7 O8 116.7(3)
O12 N8 O10 121.3(3)
O12 N8 O11 121.9(3)
O10 N8 O11 116.8(3)
O15 N9 O13 121.6(3)
O15 N9 O14 121.9(3)
O13 N9 O14 116.5(3)
O15 N9 Ce1 165.6(2)
O13 N9 Ce1 58.93(16)
O14 N9 Ce1 59.50(16)
C35 N10 P4 130.1(3)
C35 N10 H10 115(3)
P4 N10 H10 114(3)
C38 N11 P4 125.8(3)
C38 N11 H11 115(3)
P4 N11 H11 113(3)
C45 N12 P5 123.8(3)
C45 N12 H12 115(3)
P5 N12 H12 117(3)
C48 N13 P5 128.6(3)
C48 N13 H13 113(3)
P5 N13 H13 116(3)
C55 N14 P6 130.9(3)
C55 N14 H14 113(3)
P6 N14 H14 117(3)
C58 N15 P6 124.2(3)
C58 N15 H15A 112(3)
P6 N15 H15A 115(3)
O18 N16 O16 122.2(3)
O18 N16 O17 121.9(3)
O16 N16 O17 116.0(3)
O21 N17 O20 121.6(3)
O21 N17 O19 122.1(3)
O20 N17 O19 116.3(3)
O24 N18 O23 122.0(3)
O24 N18 O22 120.8(3)
O23 N18 O22 117.2(3)
O24 N18 Ce2 175.6(3)
O23 N18 Ce2 59.49(17)
O22 N18 Ce2 57.90(17)
P1 O1 Ce1 150.81(13)
P2 O2 Ce1 164.33(14)
P3 O3 Ce1 150.52(13)
P4 O4 Ce2 149.74(14)
P5 O5 Ce2 159.19(15)
P6 O6 Ce2 152.18(15)
N7 O7 Ce1 97.65(18)
N7 O8 Ce1 96.63(17)
N8 O10 Ce1 96.40(17)
N8 O11 Ce1 98.01(17)
N9 O13 Ce1 96.46(19)
N9 O14 Ce1 95.85(19)
N16 O16 Ce2 98.5(2)
N16 O17 Ce2 97.5(2)
N17 O19 Ce2 96.82(18)
N17 O20 Ce2 99.36(19)
N18 O22 Ce2 97.4(2)
N18 O23 Ce2 96.05(19)
O1 P1 N1 106.73(15)
O1 P1 N2 117.68(15)
N1 P1 N2 107.33(16)
O1 P1 C1 107.79(15)
N1 P1 C1 112.47(18)
N2 P1 C1 105.00(16)
O2 P2 N4 117.15(14)
O2 P2 N3 106.68(14)
N4 P2 N3 105.12(16)
O2 P2 C11 108.74(15)
N4 P2 C11 105.92(15)
N3 P2 C11 113.42(16)
O3 P3 N5 116.33(15)
O3 P3 N6 106.61(14)
N5 P3 N6 106.17(17)
O3 P3 C21 108.66(14)
N5 P3 C21 105.76(15)
N6 P3 C21 113.52(17)
O4 P4 N10 109.25(15)
O4 P4 N11 116.96(16)
N10 P4 N11 104.55(17)
O4 P4 C31 110.81(15)
N10 P4 C31 110.26(17)
N11 P4 C31 104.73(16)
O5 P5 N12 117.63(15)
O5 P5 N13 106.69(15)
N12 P5 N13 105.18(16)
O5 P5 C41 109.10(15)
N12 P5 C41 104.52(17)
N13 P5 C41 113.95(17)
O6 P6 N14 106.74(15)
O6 P6 N15 118.39(18)
N14 P6 N15 106.71(19)
O6 P6 C51 107.43(16)
N14 P6 C51 113.4(2)
N15 P6 C51 104.40(19)

loop_
_geom_bond_atom_site_label_1
_geom_bond_atom_site_label_2
_geom_bond_distance
C1 C3 1.519(5)
C1 C2 1.532(5)
C1 C4 1.532(5)
C1 P1 1.828(4)
C2 H2A 0.9800
C2 H2B 0.9800
C2 H2C 0.9800
C3 H3A 0.9800
C3 H3B 0.9800
C3 H3C 0.9800
C4 H4A 0.9800
C4 H4B 0.9800
C4 H4C 0.9800
C5 N2 1.478(5)
C5 C7 1.512(6)
C5 C6 1.516(6)
C5 H5 1.0000
C6 H6A 0.9800
C6 H6B 0.9800
C6 H6C 0.9800
C7 H7A 0.9800
C7 H7B 0.9800
C7 H7C 0.9800
C8 N1 1.460(5)
C8 C10 1.523(7)
C8 C9 1.532(7)
C8 H8 1.0000
C9 H9A 0.9800
C9 H9B 0.9800
C9 H9C 0.9800
C10 H10A 0.9800
C10 H10B 0.9800
C10 H10C 0.9800
C11 C14 1.533(5)
C11 C13 1.537(5)
C11 C12 1.541(5)
C11 P2 1.822(3)
C12 H12A 0.9800
C12 H12B 0.9800
C12 H12C 0.9800
C13 H13A 0.9800
C13 H13B 0.9800
C13 H13C 0.9800
C14 H14A 0.9800
C14 H14B 0.9800
C14 H14C 0.9800
C15 N3 1.464(4)
C15 C17 1.519(5)
C15 C16 1.523(5)
C15 H15 1.0000
C16 H16A 0.9800
C16 H16B 0.9800
C16 H16C 0.9800
C17 H17A 0.9800
C17 H17B 0.9800
C17 H17C 0.9800
C18 N4 1.470(4)
C18 C20 1.517(5)
C18 C19 1.526(5)
C18 H18 1.0000
C19 H19A 0.9800
C19 H19B 0.9800
C19 H19C 0.9800
C20 H20A 0.9800
C20 H20B 0.9800
C20 H20C 0.9800
C21 C23 1.534(5)
C21 C24 1.535(5)
C21 C22 1.535(5)
C21 P3 1.829(3)
C22 H22A 0.9800
C22 H22B 0.9800
C22 H22C 0.9800
C23 H23A 0.9800
C23 H23B 0.9800
C23 H23C 0.9800
C24 H24A 0.9800
C24 H24B 0.9800
C24 H24C 0.9800
C25 N6 1.466(5)
C25 C26 1.514(7)
C25 C27 1.528(7)
C25 H25 1.0000
C26 H26A 0.9800
C26 H26B 0.9800
C26 H26C 0.9800
C27 H27A 0.9800
C27 H27B 0.9800
C27 H27C 0.9800
C28 N5 1.477(4)
C28 C30 1.505(6)
C28 C29 1.521(5)
C28 H28 1.0000
C29 H29A 0.9800
C29 H29B 0.9800
C29 H29C 0.9800
C30 H30A 0.9800
C30 H30B 0.9800
C30 H30C 0.9800
C31 C34 1.533(5)
C31 C33 1.533(5)
C31 C32 1.536(5)
C31 P4 1.827(4)
C32 H32A 0.9800
C32 H32B 0.9800
C32 H32C 0.9800
C33 H33A 0.9800
C33 H33B 0.9800
C33 H33C 0.9800
C34 H34A 0.9800
C34 H34B 0.9800
C34 H34C 0.9800
C35 N10 1.463(4)
C35 C37 1.508(6)
C35 C36 1.516(6)
C35 H35 1.0000
C36 H36A 0.9800
C36 H36B 0.9800
C36 H36C 0.9800
C37 H37A 0.9800
C37 H37B 0.9800
C37 H37C 0.9800
C38 N11 1.468(5)
C38 C39 1.498(6)
C38 C40 1.505(6)
C38 H38 1.0000
C39 H39A 0.9800
C39 H39B 0.9800
C39 H39C 0.9800
C40 H40A 0.9800
C40 H40B 0.9800
C40 H40C 0.9800
C41 C44 1.530(5)
C41 C43 1.538(5)
C41 C42 1.539(5)
C41 P5 1.831(4)
C42 H42A 0.9800
C42 H42B 0.9800
C42 H42C 0.9800
C43 H43A 0.9800
C43 H43B 0.9800
C43 H43C 0.9800
C44 H44A 0.9800
C44 H44B 0.9800
C44 H44C 0.9800
C45 N12 1.468(5)
C45 C46 1.497(6)
C45 C47 1.516(6)
C45 H45 1.0000
C46 H46A 0.9800
C46 H46B 0.9800
C46 H46C 0.9800
C47 H47A 0.9800
C47 H47B 0.9800
C47 H47C 0.9800
C48 N13 1.468(4)
C48 C49 1.522(5)
C48 C50 1.523(5)
C48 H48 1.0000
C49 H49A 0.9800
C49 H49B 0.9800
C49 H49C 0.9800
C50 H50A 0.9800
C50 H50B 0.9800
C50 H50C 0.9800
C51 C54 1.530(6)
C51 C52 1.537(6)
C51 C53 1.537(7)
C51 P6 1.825(4)
C52 H52A 0.9800
C52 H52B 0.9800
C52 H52C 0.9800
C53 H53A 0.9800
C53 H53B 0.9800
C53 H53C 0.9800
C54 H54A 0.9800
C54 H54B 0.9800
C54 H54C 0.9800
C55 N14 1.473(5)
C55 C57 1.514(6)
C55 C56 1.521(7)
C55 H55 1.0000
C56 H56A 0.9800
C56 H56B 0.9800
C56 H56C 0.9800
C57 H57A 0.9800
C57 H57B 0.9800
C57 H57C 0.9800
C58 N15 1.477(5)
C58 C60 1.523(6)
C58 C59 1.523(6)
C58 H58 1.0000
C59 H59A 0.9800
C59 H59B 0.9800
C59 H59C 0.9800
C60 H60A 0.9800
C60 H60B 0.9800
C60 H60C 0.9800
Ce1 O2 2.356(2)
Ce1 O3 2.376(2)
Ce1 O1 2.388(2)
Ce1 O11 2.598(2)
Ce1 O13 2.598(3)
Ce1 O14 2.611(2)
Ce1 O7 2.627(2)
Ce1 O10 2.631(2)
Ce1 O8 2.640(2)
Ce1 N9 3.014(3)
Ce2 O6 2.378(2)
Ce2 O5 2.379(2)
Ce2 O4 2.388(2)
Ce2 O22 2.581(3)
Ce2 O23 2.617(2)
Ce2 O20 2.625(3)
Ce2 O16 2.639(3)
Ce2 O17 2.657(3)
Ce2 O19 2.670(2)
Ce2 N18 3.021(3)
N1 P1 1.630(3)
N1 H1 0.79(3)
N2 P1 1.633(3)
N2 H2 0.848(18)
N3 P2 1.637(3)
N3 H3 0.79(4)
N4 P2 1.626(3)
N4 H4 0.79(3)
N5 P3 1.624(3)
N5 H5A 0.845(18)
N6 P3 1.629(3)
N6 H6 0.77(3)
N7 O9 1.223(3)
N7 O7 1.260(3)
N7 O8 1.274(3)
N8 O12 1.221(3)
N8 O10 1.264(3)
N8 O11 1.264(3)
N9 O15 1.227(4)
N9 O13 1.263(4)
N9 O14 1.264(4)
N10 P4 1.620(3)
N10 H10 0.79(4)
N11 P4 1.637(3)
N11 H11 0.843(18)
N12 P5 1.625(3)
N12 H12 0.79(3)
N13 P5 1.627(3)
N13 H13 0.833(18)
N14 P6 1.615(4)
N14 H14 0.848(19)
N15 P6 1.624(4)
N15 H15A 0.83(4)
N16 O18 1.216(4)
N16 O16 1.268(4)
N16 O17 1.274(4)
N17 O21 1.231(3)
N17 O20 1.251(4)
N17 O19 1.262(4)
N18 O24 1.227(4)
N18 O23 1.258(4)
N18 O22 1.272(4)
O1 P1 1.503(2)
O2 P2 1.503(2)
O3 P3 1.505(2)
O4 P4 1.501(2)
O5 P5 1.503(2)
O6 P6 1.506(2)

loop_
_geom_hbond_atom_site_label_D
_geom_hbond_atom_site_label_H
_geom_hbond_atom_site_label_A
_geom_hbond_distance_DH
_geom_hbond_distance_HA
_geom_hbond_distance_DA
_geom_hbond_angle_DHA
_geom_hbond_site_symmetry_A
C5 H5 O11 1.00 2.56 3.510(5) 158.6 .
C7 H7C O14 0.98 2.41 3.275(5) 146.2 .
C20 H20A O7 0.98 2.57 3.518(4) 163.5 .
C22 H22B O13 0.98 2.63 3.593(5) 166.1 .
C24 H24B O15 0.98 2.52 3.445(5) 158.0 7_656
C29 H29C O13 0.98 2.53 3.428(5) 151.5 7_656
C34 H34C O19 0.98 2.61 3.341(5) 132.0 .
C34 H34C O23 0.98 2.60 3.487(5) 150.7 .
C40 H40C O17 0.98 2.58 3.477(5) 151.7 .
C42 H42C O24 0.98 2.66 3.570(5) 155.2 5_655
C58 H58 O20 1.00 2.55 3.354(5) 137.5 .
N4 H4 O21 0.79(3) 2.24(3) 2.997(4) 161(3) 3
N10 H10 O12 0.79(4) 2.15(4) 2.919(4) 165(4) 5_665
N5 H5A O15 0.845(18) 2.17(2) 2.986(4) 163(3) 7_656
N2 H2 O9 0.848(18) 2.43(2) 3.194(4) 150(3) 2
N1 H1 O8 0.79(3) 2.40(3) 3.162(4) 165(3) .
N6 H6 O10 0.77(3) 2.19(4) 2.906(4) 154(3) .
N13 H13 O16 0.833(18) 2.35(3) 3.080(4) 146(3) .
N12 H12 O24 0.79(3) 2.51(4) 3.288(5) 168(3) 5_655
N14 H14 O17 0.848(19) 2.24(2) 3.058(4) 162(4) .

loop_
_geom_torsion_atom_site_label_1
_geom_torsion_atom_site_label_2
_geom_torsion_atom_site_label_3
_geom_torsion_atom_site_label_4
_geom_torsion
C10 C8 N1 P1 114.9(4)
C9 C8 N1 P1 -122.2(4)
C7 C5 N2 P1 -99.3(4)
C6 C5 N2 P1 137.8(3)
C17 C15 N3 P2 -121.3(3)
C16 C15 N3 P2 115.2(3)
C20 C18 N4 P2 88.9(3)
C19 C18 N4 P2 -147.3(3)
C30 C28 N5 P3 -91.2(4)
C29 C28 N5 P3 144.9(3)
C26 C25 N6 P3 -120.8(4)
C27 C25 N6 P3 115.0(4)
C37 C35 N10 P4 -112.5(4)
C36 C35 N10 P4 124.0(4)
C39 C38 N11 P4 123.8(4)
C40 C38 N11 P4 -112.8(4)
C46 C45 N12 P5 87.6(5)
C47 C45 N12 P5 -148.8(3)
C49 C48 N13 P5 -124.3(3)
C50 C48 N13 P5 112.8(4)
C57 C55 N14 P6 -121.0(4)
C56 C55 N14 P6 116.2(4)
C60 C58 N15 P6 -140.7(4)
C59 C58 N15 P6 95.4(4)
O9 N7 O7 Ce1 170.8(3)
O8 N7 O7 Ce1 -8.4(3)
O9 N7 O8 Ce1 -170.8(3)
O7 N7 O8 Ce1 8.3(3)
O12 N8 O10 Ce1 -176.1(3)
O11 N8 O10 Ce1 3.8(3)
O12 N8 O11 Ce1 176.0(3)
O10 N8 O11 Ce1 -3.9(3)
O15 N9 O13 Ce1 -163.2(2)
O14 N9 O13 Ce1 15.9(3)
O15 N9 O14 Ce1 163.3(3)
O13 N9 O14 Ce1 -15.8(3)
O18 N16 O16 Ce2 -179.7(3)
O17 N16 O16 Ce2 0.9(3)
O18 N16 O17 Ce2 179.7(3)
O16 N16 O17 Ce2 -0.8(3)
O21 N17 O19 Ce2 -179.9(3)
O20 N17 O19 Ce2 1.7(3)
O21 N17 O20 Ce2 179.9(3)
O19 N17 O20 Ce2 -1.7(3)
O24 N18 O22 Ce2 175.0(3)
O23 N18 O22 Ce2 -4.8(3)
O24 N18 O23 Ce2 -175.1(3)
O22 N18 O23 Ce2 4.7(3)
Ce1 O1 P1 N1 20.2(3)
Ce1 O1 P1 N2 -100.4(3)
Ce1 O1 P1 C1 141.3(3)
C8 N1 P1 O1 -154.9(4)
C8 N1 P1 N2 -27.8(4)
C8 N1 P1 C1 87.1(4)
C5 N2 P1 O1 46.1(4)
C5 N2 P1 N1 -74.2(3)
C5 N2 P1 C1 165.9(3)
C3 C1 P1 O1 56.0(3)
C2 C1 P1 O1 178.5(3)
C4 C1 P1 O1 -62.0(3)
C3 C1 P1 N1 173.3(3)
C2 C1 P1 N1 -64.2(3)
C4 C1 P1 N1 55.4(3)
C3 C1 P1 N2 -70.3(3)
C2 C1 P1 N2 52.2(3)
C4 C1 P1 N2 171.8(3)
Ce1 O2 P2 N4 146.1(5)
Ce1 O2 P2 N3 28.7(6)
Ce1 O2 P2 C11 -93.9(5)
C18 N4 P2 O2 -49.9(3)
C18 N4 P2 N3 68.3(3)
C18 N4 P2 C11 -171.3(3)
C15 N3 P2 O2 163.0(3)
C15 N3 P2 N4 37.9(4)
C15 N3 P2 C11 -77.3(3)
C14 C11 P2 O2 -56.2(3)
C13 C11 P2 O2 60.9(3)
C12 C11 P2 O2 -178.1(2)
C14 C11 P2 N4 70.5(3)
C13 C11 P2 N4 -172.4(3)
C12 C11 P2 N4 -51.4(3)
C14 C11 P2 N3 -174.7(2)
C13 C11 P2 N3 -57.6(3)
C12 C11 P2 N3 63.4(3)
Ce1 O3 P3 N5 -116.3(3)
Ce1 O3 P3 N6 1.9(3)
Ce1 O3 P3 C21 124.6(3)
C28 N5 P3 O3 47.7(3)
C28 N5 P3 N6 -70.7(3)
C28 N5 P3 C21 168.4(3)
C25 N6 P3 O3 -163.8(4)
C25 N6 P3 N5 -39.2(4)
C25 N6 P3 C21 76.6(4)
C23 C21 P3 O3 58.8(3)
C24 C21 P3 O3 -178.9(2)
C22 C21 P3 O3 -59.7(3)
C23 C21 P3 N5 -66.8(3)
C24 C21 P3 N5 55.5(3)
C22 C21 P3 N5 174.7(2)
C23 C21 P3 N6 177.2(2)
C24 C21 P3 N6 -60.5(3)
C22 C21 P3 N6 58.7(3)
Ce2 O4 P4 N10 145.9(3)
Ce2 O4 P4 N11 27.5(4)
Ce2 O4 P4 C31 -92.4(3)
C35 N10 P4 O4 7.8(4)
C35 N10 P4 N11 133.7(4)
C35 N10 P4 C31 -114.2(4)
C38 N11 P4 O4 77.3(4)
C38 N11 P4 N10 -43.6(4)
C38 N11 P4 C31 -159.6(3)
C34 C31 P4 O4 74.3(3)
C33 C31 P4 O4 -45.4(3)
C32 C31 P4 O4 -165.2(3)
C34 C31 P4 N10 -164.7(3)
C33 C31 P4 N10 75.6(3)
C32 C31 P4 N10 -44.1(3)
C34 C31 P4 N11 -52.7(3)
C33 C31 P4 N11 -172.4(3)
C32 C31 P4 N11 67.8(3)
Ce2 O5 P5 N12 161.1(4)
Ce2 O5 P5 N13 43.4(4)
Ce2 O5 P5 C41 -80.2(4)
C45 N12 P5 O5 -57.1(3)
C45 N12 P5 N13 61.5(3)
C45 N12 P5 C41 -178.2(3)
C48 N13 P5 O5 168.4(3)
C48 N13 P5 N12 42.7(4)
C48 N13 P5 C41 -71.2(4)
C44 C41 P5 O5 -179.0(3)
C43 C41 P5 O5 60.1(3)
C42 C41 P5 O5 -56.8(3)
C44 C41 P5 N12 -52.4(3)
C43 C41 P5 N12 -173.2(3)
C42 C41 P5 N12 69.9(3)
C44 C41 P5 N13 61.9(3)
C43 C41 P5 N13 -59.0(3)
C42 C41 P5 N13 -175.9(2)
Ce2 O6 P6 N14 -19.3(4)
Ce2 O6 P6 N15 101.0(4)
Ce2 O6 P6 C51 -141.3(3)
C55 N14 P6 O6 170.9(4)
C55 N14 P6 N15 43.4(4)
C55 N14 P6 C51 -71.0(4)
C58 N15 P6 O6 -58.5(4)
C58 N15 P6 N14 61.8(4)
C58 N15 P6 C51 -177.8(4)
C54 C51 P6 O6 62.0(4)
C52 C51 P6 O6 -178.3(4)
C53 C51 P6 O6 -55.5(4)
C54 C51 P6 N14 -55.7(4)
C52 C51 P6 N14 64.0(4)
C53 C51 P6 N14 -173.2(3)
C54 C51 P6 N15 -171.5(3)
C52 C51 P6 N15 -51.8(4)
C53 C51 P6 N15 71.0(4)
